data_2000307
loop_
_publ_author_name
'Self, M. F.'
'Pennington, W. T.'
'Robinson, G. H.'

_publ_section_title
;
 Structure of a second polymorph of
 [Al(CH~3~)]~2~[14]aneN~4~[Al(CH~3~)~3~]~2~
;
_journal_issue 6
_journal_name_full 'Acta Crystallographica Section C'
_journal_page_first 1309
_journal_page_last 1310
_journal_paper_doi 10.1107/S0108270190013130
_journal_volume 47
_journal_year 1991
_chemical_formula_sum 'C18 H44 Al4 N4'
_space_group_crystal_system triclinic
_space_group_IT_number 2
_space_group_name_Hall '-P 1'
_space_group_name_H-M_alt 'P -1'
_cell_angle_alpha 75.46(2)
_cell_angle_beta 67.86(2)
_cell_angle_gamma 73.84(2)
_cell_formula_units_Z 1
_cell_length_a 7.978(2)
_cell_length_b 9.428(2)
_cell_length_c 9.627(2)
_cell_volume 635.5(3)
_diffrn_radiation_type Mo
_diffrn_radiation_wavelength 0.71073
_exptl_absorpt_coefficient_mu 0.188
_exptl_crystal_density_diffrn 1.11
_exptl_crystal_F_000 232
_cod_data_source_file st0480.cif
_cod_data_source_block st0480a
_cod_depositor_comments
;
 Updating space group information and adding the symmetry operation list.

 Antanas Vaitkus,
 2018-06-14

 Marking three disorder assemblies after consulting the original publication.
 Atoms 'H(10)', 'H(11)', 'H(12)' and 'H(11A)', 'H(12A)', 'H(13A)' were marked
 as belonging to disorder groups '1' and '2' of the disorder assembly 'A' with
 the occupancies of 0.5 respectively; atoms 'H(14)', 'H(15)', 'H(16)' and
 'H(14A)', 'H(15A)', 'H(16A)' were marked as belonging to disorder groups '1'
 and '2' of the disorder assembly 'B' with the occupancies of 0.5 respectively;
 atoms 'H(17)', 'H(18)', 'H(19)' and 'H(17A)', 'H(18A)', 'H(19A)' were marked
 as belonging to disorder groups '1' and '2' of the disorder assembly 'C' with
 the occupancies of 0.5 respectively.

 Antanas Vaitkus,
 2017-03-23
;
_cod_original_cell_volume 635.4(2)
_cod_original_sg_symbol_H-M P-1
_cod_original_formula_sum 'Al4 C18 H44 N4'
_cod_database_code 2000307

loop_
_space_group_symop_id
_space_group_symop_operation_xyz
1 x,y,z
2 -x,-y,-z

loop_
_atom_site_label
_atom_site_fract_x
_atom_site_fract_y
_atom_site_fract_z
_atom_site_U_iso_or_equiv
_atom_site_occupancy
_atom_site_disorder_assembly
_atom_site_disorder_group
Al(1) -.01840(10) .11280(10) .07460(10) .0330(10) 1 . .
Al(2) -.37500(10) .30050(10) .30770(10) .0450(10) 1 . .
N(1) .0513(2) .0935(2) -.1377(2) .0340(10) 1 . .
N(2) -.2773(2) .1913(2) .1263(2) .0360(10) 1 . .
C(1) -.0546(3) .2144(2) -.2266(2) .0470(10) 1 . .
C(2) -.2615(3) .2436(3) -.1513(2) .0490(10) 1 . .
C(3) -.3313(3) .3000(2) -.0013(2) .0470(10) 1 . .
C(4) -.3659(3) .0585(2) .1666(3) .0430(10) 1 . .
C(5) -.2522(3) -.0798(2) .2302(2) .0440(10) 1 . .
C(6) .1474(3) .1866(3) .1287(3) .0570(10) 1 . .
C(7) -.2824(4) .1619(3) .4685(3) .0710(10) 1 . .
C(8) -.2742(4) .4852(3) .2346(3) .0700(10) 1 . .
C(9) -.6472(3) .3418(3) .3634(3) .0620(10) 1 . .
H(1) .027(3) .184(2) -.322(3) .057(6) 1 . .
H(2) -.013(3) .311(3) -.240(3) .066(7) 1 . .
H(3) -.315(3) .315(3) -.216(3) .069(7) 1 . .
H(4) -.308(3) .152(3) -.137(2) .050(6) 1 . .
H(5) -.467(3) .329(2) .028(2) .046(5) 1 . .
H(6) -.272(3) .385(2) -.020(2) .040(5) 1 . .
H(7) -.379(3) .041(2) .072(2) .045(5) 1 . .
H(8) -.482(3) .077(2) .237(2) .038(5) 1 . .
H(9) -.289(3) -.166(3) .231(2) .049(6) 1 . .
H(10) -.260(3) -.082(2) .337(3) .051(6) 1 . .
H(11) .2601 .1899 .0444 .095(4) 0.5 A 1
H(12) .0813 .2771 .1696 .095(4) 0.5 A 1
H(13) .1806 .1070 .2042 .095(4) 0.5 A 1
H(11A) .2702 .1267 .1001 .095(4) 0.5 A 2
H(12A) .1651 .2846 .0745 .095(4) 0.5 A 2
H(13A) .1086 .2074 .2301 .095(4) 0.5 A 2
H(14) -.3317 .2108 .5560 .095(4) 0.5 B 1
H(15) -.1497 .1396 .4329 .095(4) 0.5 B 1
H(16) -.3369 .0750 .5071 .095(4) 0.5 B 1
H(14A) -.2227 .2188 .4984 .095(4) 0.5 B 2
H(15A) -.1965 .0756 .4295 .095(4) 0.5 B 2
H(16A) -.3831 .1294 .5532 .095(4) 0.5 B 2
H(17) -.3310 .5612 .1694 .095(4) 0.5 C 1
H(18) -.1441 .4594 .1809 .095(4) 0.5 C 1
H(19) -.2887 .5259 .3214 .095(4) 0.5 C 1
H(17A) -.1498 .4671 .2349 .095(4) 0.5 C 2
H(18A) -.3484 .5543 .3035 .095(4) 0.5 C 2
H(19A) -.2786 .5282 .1342 .95(4) 0.5 C 2
H(20) -.698(4) .256(4) .404(3) .099(10) 1 . .
H(21) -.692(4) .383(3) .282(4) .099(10) 1 . .
H(22) -.696(5) .398(4) .433(4) .110(11) 1 . .
